data_4303458
loop_
_publ_author_name
'Guoxin Tian'
'Linfeng Rao'
'Simon J. Teat'

_publ_section_title
;
Thermodynamics, Optical Properties, and Coordination Modes of Np(V) with
Dipicolinic Acid
;
_journal_name_full 'Inorganic Chemistry'
_journal_page_first 10158
_journal_page_last 10164
_journal_paper_doi 10.1021/ic9011185
_journal_volume 48
_journal_year 2009
_chemical_formula_sum 'C14 H18 N2 Na3 Np O16'
_chemical_formula_weight 776.27
_chemical_name_systematic
;
 ?
;
_space_group_IT_number 2
_symmetry_cell_setting triclinic
_symmetry_space_group_name_Hall '-P 1'
_symmetry_space_group_name_H-M 'P -1'
_atom_sites_solution_hydrogens geom
_atom_sites_solution_primary direct
_atom_sites_solution_secondary difmap
_audit_creation_method SHELXL-97
_cell_angle_alpha 70.547(2)
_cell_angle_beta 74.312(2)
_cell_angle_gamma 69.755(2)
_cell_formula_units_Z 1
_cell_length_a 6.7731(4)
_cell_length_b 8.6970(6)
_cell_length_c 10.4826(7)
_cell_measurement_reflns_used 5617
_cell_measurement_temperature 150(2)
_cell_measurement_theta_max 33.58
_cell_measurement_theta_min 3.05
_cell_volume 537.80(6)
_computing_cell_refinement 'Bruker SAINT v7.34a'
_computing_data_collection 'Bruker APEX 2'
_computing_data_reduction 'Bruker SAINT v7.34a'
_computing_molecular_graphics 'Bruker SHELXTL'
_computing_publication_material 'Bruker SHELXTL & local programs'
_computing_structure_refinement 'Bruker SHELXTL'
_computing_structure_solution 'Bruker SHELXTL'
_diffrn_ambient_temperature 150(2)
_diffrn_measured_fraction_theta_full 0.986
_diffrn_measured_fraction_theta_max 0.970
_diffrn_measurement_device_type 'Bruker APEX II CCD diffractometer'
_diffrn_measurement_method '\w rotation with narrow frames'
_diffrn_radiation_monochromator 'silicon 111'
_diffrn_radiation_source 'Advanced Light Source station 11.3.1'
_diffrn_radiation_type synchrotron
_diffrn_radiation_wavelength 0.77490
_diffrn_reflns_av_R_equivalents 0.0563
_diffrn_reflns_av_sigmaI/netI 0.0726
_diffrn_reflns_limit_h_max 9
_diffrn_reflns_limit_h_min -9
_diffrn_reflns_limit_k_max 12
_diffrn_reflns_limit_k_min -12
_diffrn_reflns_limit_l_max 15
_diffrn_reflns_limit_l_min -14
_diffrn_reflns_number 7579
_diffrn_reflns_theta_full 30.00
_diffrn_reflns_theta_max 33.71
_diffrn_reflns_theta_min 2.82
_exptl_absorpt_coefficient_mu 4.227
_exptl_absorpt_correction_T_max 0.85
_exptl_absorpt_correction_T_min 0.69
_exptl_absorpt_correction_type multi-scan
_exptl_absorpt_process_details 'SADABS 2008/1 Bruker AXS Madison WI USA'
_exptl_crystal_colour colourless
_exptl_crystal_density_diffrn 2.397
_exptl_crystal_density_method 'not measured'
_exptl_crystal_description block
_exptl_crystal_F_000 370
_exptl_crystal_size_max 0.07
_exptl_crystal_size_mid 0.03
_exptl_crystal_size_min 0.02
_refine_diff_density_max 1.746
_refine_diff_density_min -1.666
_refine_diff_density_rms 0.393
_refine_ls_extinction_method none
_refine_ls_goodness_of_fit_ref 1.088
_refine_ls_hydrogen_treatment constr
_refine_ls_matrix_type full
_refine_ls_number_parameters 166
_refine_ls_number_reflns 3214
_refine_ls_number_restraints 6
_refine_ls_restrained_S_all 1.088
_refine_ls_R_factor_all 0.0461
_refine_ls_R_factor_gt 0.0461
_refine_ls_shift/su_max 0.001
_refine_ls_shift/su_mean 0.000
_refine_ls_structure_factor_coef Fsqd
_refine_ls_weighting_details 'calc w=1/[\s^2^(Fo^2^)+(0.0809P)^2^+3.8918P] where P=(Fo^2^+2Fc^2^)/3'
_refine_ls_weighting_scheme calc
_refine_ls_wR_factor_gt 0.1353
_refine_ls_wR_factor_ref 0.1353
_reflns_number_gt 3214
_reflns_number_total 3214
_reflns_threshold_expression I>2\s(I)
_cod_data_source_file ic9011185_si_001.cif
_cod_data_source_block Np-DPA
_cod_database_code 4303458

loop_
_symmetry_equiv_pos_as_xyz
'x, y, z'
'-x, -y, -z'

loop_
_atom_site_label
_atom_site_type_symbol
_atom_site_fract_x
_atom_site_fract_y
_atom_site_fract_z
_atom_site_U_iso_or_equiv
_atom_site_adp_type
_atom_site_occupancy
_atom_site_symmetry_multiplicity
_atom_site_calc_flag
_atom_site_refinement_flags
_atom_site_disorder_assembly
_atom_site_disorder_group
Np1 Np 0.0000 0.0000 -1.0000 0.00943(12) Uani 1 2 d S . .
O1 O 0.2769(9) -0.0047(7) -1.0159(6) 0.0176(10) Uani 1 1 d . . .
O3 O 0.0343(9) -0.2787(7) -0.8090(6) 0.0165(10) Uani 1 1 d U . .
O5 O 0.1530(10) -0.5575(7) -0.7199(6) 0.0202(11) Uani 1 1 d . . .
C1 C 0.1271(11) -0.4272(9) -0.8183(7) 0.0135(12) Uani 1 1 d . . .
C2 C 0.2088(11) -0.4452(9) -0.9634(8) 0.0142(12) Uani 1 1 d . . .
N1 N 0.1736(10) -0.2985(7) -1.0617(6) 0.0115(10) Uani 1 1 d . . .
C3 C 0.3063(13) -0.6035(9) -0.9934(8) 0.0167(13) Uani 1 1 d . . .
H3A H 0.3210 -0.7063 -0.9220 0.020 Uiso 1 1 calc R . .
C4 C 0.3805(12) -0.6056(9) -1.1301(8) 0.0171(13) Uani 1 1 d . . .
H4A H 0.4482 -0.7104 -1.1538 0.020 Uiso 1 1 calc R . .
C5 C 0.3546(14) -0.4527(10) -1.2319(8) 0.0197(14) Uani 1 1 d . . .
H5A H 0.4070 -0.4505 -1.3260 0.024 Uiso 1 1 calc R . .
C6 C 0.2492(11) -0.3019(8) -1.1921(8) 0.0136(12) Uani 1 1 d . . .
C7 C 0.2066(11) -0.1318(10) -1.2933(7) 0.0141(12) Uani 1 1 d . . .
O4 O 0.0616(10) -0.0128(7) -1.2488(6) 0.0181(11) Uani 1 1 d . . .
O6 O 0.3133(9) -0.1145(7) -1.4126(6) 0.0168(10) Uani 1 1 d . . .
O1W O 0.3012(9) -0.7176(8) -0.4083(6) 0.0186(11) Uani 1 1 d . . .
O2W O 0.3927(9) -0.9953(7) -0.7540(6) 0.0187(11) Uani 1 1 d . . .
O3W O 0.0833(11) -0.2459(8) -0.5306(6) 0.0224(12) Uani 1 1 d . . .
Na1 Na 0.0000 -0.5000 -0.5000 0.0191(9) Uani 1 2 d S . .
Na2 Na 0.2915(5) -0.8351(4) -0.5850(3) 0.0193(6) Uani 1 1 d . . .

loop_
_atom_site_aniso_label
_atom_site_aniso_U_11
_atom_site_aniso_U_22
_atom_site_aniso_U_33
_atom_site_aniso_U_23
_atom_site_aniso_U_13
_atom_site_aniso_U_12
Np1 0.01125(17) 0.00837(17) 0.00773(17) -0.00194(11) -0.00135(11) -0.00206(11)
O1 0.020(3) 0.016(2) 0.018(3) -0.006(2) -0.005(2) -0.004(2)
O3 0.023(2) 0.009(2) 0.011(2) 0.0009(16) -0.0001(18) -0.0038(18)
O5 0.027(3) 0.016(3) 0.013(3) 0.000(2) -0.004(2) -0.004(2)
C1 0.014(3) 0.012(3) 0.012(3) 0.000(2) 0.000(2) -0.004(2)
C2 0.013(3) 0.017(3) 0.013(3) -0.003(2) -0.002(2) -0.006(2)
N1 0.016(3) 0.008(2) 0.007(2) -0.0006(19) -0.002(2) -0.001(2)
C3 0.021(3) 0.012(3) 0.018(3) -0.003(2) -0.008(3) -0.002(3)
C4 0.018(3) 0.013(3) 0.020(4) -0.004(3) -0.006(3) -0.001(2)
C5 0.029(4) 0.012(3) 0.017(4) -0.006(3) -0.003(3) -0.005(3)
C6 0.015(3) 0.007(3) 0.015(3) 0.000(2) -0.003(2) -0.001(2)
C7 0.013(3) 0.021(3) 0.007(3) -0.006(2) -0.001(2) -0.003(2)
O4 0.025(3) 0.010(2) 0.015(2) -0.0030(19) -0.003(2) 0.001(2)
O6 0.023(3) 0.012(2) 0.011(2) -0.0013(18) 0.0005(19) -0.0045(19)
O1W 0.014(2) 0.026(3) 0.015(3) -0.007(2) 0.0001(19) -0.005(2)
O2W 0.020(3) 0.018(3) 0.017(3) -0.007(2) -0.004(2) -0.002(2)
O3W 0.031(3) 0.020(3) 0.019(3) 0.001(2) -0.010(2) -0.012(2)
Na1 0.023(2) 0.017(2) 0.015(2) -0.0060(16) -0.0032(17) -0.0017(17)
Na2 0.0223(15) 0.0179(15) 0.0176(15) -0.0065(12) -0.0024(12) -0.0045(12)

loop_
_atom_type_symbol
_atom_type_description
_atom_type_scat_dispersion_real
_atom_type_scat_dispersion_imag
_atom_type_scat_source
C C -0.0020 0.0020 'WCROMER Program in WinGX L.Kissel & R.H.Pratt Acta Cryst A46 170 1990'
H H 0.0000 0.0000 'WCROMER Program in WinGX L.Kissel & R.H.Pratt Acta Cryst A46 170 1990'
N N -0.0031 0.0040 'WCROMER Program in WinGX L.Kissel & R.H.Pratt Acta Cryst A46 170 1990'
O O -0.0041 0.0074 'WCROMER Program in WinGX L.Kissel & R.H.Pratt Acta Cryst A46 170 1990'
Na Na 0.0394 0.0302 'WCROMER Program in WinGX L.Kissel & R.H.Pratt Acta Cryst A46 170 1990'
Np Np -7.7000 4.7872 'WCROMER Program in WinGX L.Kissel & R.H.Pratt Acta Cryst A46 170 1990'

loop_
_geom_angle_atom_site_label_1
_geom_angle_atom_site_label_2
_geom_angle_atom_site_label_3
_geom_angle
_geom_angle_site_symmetry_1
_geom_angle_site_symmetry_3
_geom_angle_publ_flag
O1 Np1 O1 180.000(1) . 2_553 ?
O1 Np1 O3 93.2(2) . . ?
O1 Np1 O3 93.2(2) 2_553 2_553 ?
O1 Np1 O3 86.8(2) . 2_553 ?
O1 Np1 O3 86.8(2) 2_553 . ?
O1 Np1 N1 84.2(2) . . ?
O1 Np1 N1 95.8(2) 2_553 . ?
O1 Np1 N1 84.2(2) 2_553 2_553 ?
O1 Np1 N1 95.8(2) . 2_553 ?
O1 Np1 O4 91.9(2) . . ?
O1 Np1 O4 91.9(2) 2_553 2_553 ?
O1 Np1 O4 88.1(2) . 2_553 ?
O1 Np1 O4 88.1(2) 2_553 . ?
O3 Np1 O3 179.999(1) . 2_553 ?
O3 Np1 N1 59.61(18) . . ?
O3 Np1 N1 120.39(18) 2_553 . ?
O3 Np1 N1 59.61(18) 2_553 2_553 ?
O3 Np1 N1 120.39(18) . 2_553 ?
O3 Np1 O4 118.39(17) . . ?
O3 Np1 O4 118.39(17) 2_553 2_553 ?
O3 Np1 O4 61.62(17) 2_553 . ?
O3 Np1 O4 61.61(17) . 2_553 ?
N1 Np1 N1 179.999(1) . 2_553 ?
N1 Np1 O4 59.98(17) . . ?
N1 Np1 O4 120.02(17) . 2_553 ?
N1 Np1 O4 59.98(17) 2_553 2_553 ?
N1 Np1 O4 120.02(17) 2_553 . ?
O4 Np1 O4 180.000(1) . 2_553 ?
Np1 O3 C1 128.7(5) . . ?
C1 O5 Na1 113.4(5) . . ?
C1 O5 Na2 162.2(5) . . ?
Na1 O5 Na2 83.1(2) . . ?
O3 C1 O5 125.8(7) . . ?
O3 C1 C2 115.2(6) . . ?
O3 C1 Na1 80.7(4) . . ?
O5 C1 C2 119.1(7) . . ?
O5 C1 Na1 45.0(4) . . ?
C2 C1 Na1 164.0(5) . . ?
C1 C2 N1 114.6(6) . . ?
C1 C2 C3 122.9(7) . . ?
N1 C2 C3 122.4(7) . . ?
Np1 N1 C2 121.4(5) . . ?
Np1 N1 C6 119.6(4) . . ?
C2 N1 C6 118.6(6) . . ?
C2 C3 H3A 120.9 . . ?
C2 C3 C4 118.3(7) . . ?
H3A C3 C4 120.9 . . ?
C3 C4 H4A 120.4 . . ?
C3 C4 C5 119.3(7) . . ?
H4A C4 C5 120.4 . . ?
C4 C5 H5A 120.9 . . ?
C4 C5 C6 118.3(7) . . ?
H5A C5 C6 120.9 . . ?
N1 C6 C5 123.0(7) . . ?
N1 C6 C7 114.4(6) . . ?
C5 C6 C7 122.5(7) . . ?
C6 C7 O4 115.7(6) . . ?
C6 C7 O6 119.4(7) . . ?
O4 C7 O6 124.9(7) . . ?
Np1 O4 C7 121.9(5) . . ?
C7 O6 Na2 123.4(5) . 1_564 ?
C7 O6 Na2 112.1(5) . 2_643 ?
Na2 O6 Na2 91.9(2) 1_564 2_643 ?
Na1 O1W Na2 81.56(19) . . ?
Na1 O3W Na2 81.7(2) . 2_544 ?
O5 Na1 O5 180.000(1) . 2_544 ?
O5 Na1 C1 21.61(18) . . ?
O5 Na1 C1 158.39(18) . 2_544 ?
O5 Na1 C1 21.61(18) 2_544 2_544 ?
O5 Na1 C1 158.39(18) 2_544 . ?
O5 Na1 O1W 88.99(19) . . ?
O5 Na1 O1W 91.01(19) 2_544 . ?
O5 Na1 O1W 91.01(19) . 2_544 ?
O5 Na1 O1W 88.99(19) 2_544 2_544 ?
O5 Na1 O3W 101.9(2) . . ?
O5 Na1 O3W 78.1(2) . 2_544 ?
O5 Na1 O3W 101.9(2) 2_544 2_544 ?
O5 Na1 O3W 78.1(2) 2_544 . ?
O5 Na1 Na2 47.97(15) . . ?
O5 Na1 Na2 132.03(15) . 2_544 ?
O5 Na1 Na2 47.97(15) 2_544 2_544 ?
O5 Na1 Na2 132.03(15) 2_544 . ?
C1 Na1 C1 180.000(1) . 2_544 ?
C1 Na1 O1W 106.02(19) . . ?
C1 Na1 O1W 73.98(19) 2_544 . ?
C1 Na1 O1W 106.02(19) 2_544 2_544 ?
C1 Na1 O1W 73.98(19) . 2_544 ?
C1 Na1 O3W 85.1(2) . . ?
C1 Na1 O3W 85.1(2) 2_544 2_544 ?
C1 Na1 O3W 94.9(2) 2_544 . ?
C1 Na1 O3W 94.9(2) . 2_544 ?
C1 Na1 Na2 69.46(14) . . ?
C1 Na1 Na2 69.45(14) 2_544 2_544 ?
C1 Na1 Na2 110.54(14) . 2_544 ?
C1 Na1 Na2 110.54(14) 2_544 . ?
O1W Na1 O1W 179.999(1) . 2_544 ?
O1W Na1 O3W 102.8(2) . . ?
O1W Na1 O3W 77.2(2) . 2_544 ?
O1W Na1 O3W 102.8(2) 2_544 2_544 ?
O1W Na1 O3W 77.2(2) 2_544 . ?
O1W Na1 Na2 49.24(15) . . ?
O1W Na1 Na2 130.76(15) . 2_544 ?
O1W Na1 Na2 49.24(15) 2_544 2_544 ?
O1W Na1 Na2 130.76(15) 2_544 . ?
O3W Na1 O3W 180.000(1) . 2_544 ?
O3W Na1 Na2 129.48(18) . . ?
O3W Na1 Na2 129.48(18) 2_544 2_544 ?
O3W Na1 Na2 50.52(18) . 2_544 ?
O3W Na1 Na2 50.52(18) 2_544 . ?
Na2 Na1 Na2 179.999(1) . 2_544 ?
O5 Na2 O6 161.6(3) . 1_546 ?
O5 Na2 O6 109.2(2) . 2_643 ?
O5 Na2 O1W 89.8(2) . . ?
O5 Na2 O2W 100.6(2) . . ?
O5 Na2 O3W 76.8(2) . 2_544 ?
O5 Na2 Na1 48.92(16) . . ?
O5 Na2 Na2 152.0(2) . 2_634 ?
O6 Na2 O6 88.1(2) 1_546 2_643 ?
O6 Na2 O1W 89.1(2) 1_546 . ?
O6 Na2 O1W 74.2(2) 2_643 . ?
O6 Na2 O2W 85.3(2) 1_546 . ?
O6 Na2 O2W 89.3(2) 2_643 . ?
O6 Na2 O3W 85.1(2) 1_546 2_544 ?
O6 Na2 O3W 148.9(2) 2_643 2_544 ?
O6 Na2 Na1 119.41(17) 1_546 . ?
O6 Na2 Na1 112.47(17) 2_643 . ?
O6 Na2 Na2 44.86(16) 1_546 2_634 ?
O6 Na2 Na2 43.29(14) 2_643 2_634 ?
O1W Na2 O2W 162.7(3) . . ?
O1W Na2 O3W 75.3(2) . 2_544 ?
O1W Na2 Na1 49.19(15) . . ?
O1W Na2 Na2 78.33(18) . 2_634 ?
O2W Na2 O3W 120.3(2) . 2_544 ?
O2W Na2 Na1 146.28(19) . . ?
O2W Na2 Na2 86.24(19) . 2_634 ?
O3W Na2 Na1 47.81(15) 2_544 . ?
O3W Na2 Na2 123.1(2) 2_544 2_634 ?
Na1 Na2 Na2 127.34(15) . 2_634 ?

loop_
_geom_bond_atom_site_label_1
_geom_bond_atom_site_label_2
_geom_bond_distance
_geom_bond_site_symmetry_2
_geom_bond_publ_flag
Np1 O1 1.825(6) . ?
Np1 O1 1.825(6) 2_553 ?
Np1 O3 2.563(5) . ?
Np1 O3 2.563(5) 2_553 ?
Np1 N1 2.671(6) . ?
Np1 N1 2.671(6) 2_553 ?
Np1 O4 2.562(6) . ?
Np1 O4 2.562(6) 2_553 ?
O3 C1 1.249(9) . ?
O5 C1 1.249(9) . ?
O5 Na1 2.399(6) . ?
O5 Na2 2.364(7) . ?
C1 C2 1.513(10) . ?
C1 Na1 3.113(7) . ?
C2 N1 1.340(9) . ?
C2 C3 1.406(10) . ?
N1 C6 1.330(9) . ?
C3 H3A 0.9500 . ?
C3 C4 1.389(11) . ?
C4 H4A 0.9500 . ?
C4 C5 1.390(11) . ?
C5 H5A 0.9500 . ?
C5 C6 1.400(10) . ?
C6 C7 1.491(10) . ?
C7 O4 1.274(9) . ?
C7 O6 1.253(9) . ?
O6 Na2 2.482(6) 1_564 ?
O6 Na2 2.553(7) 2_643 ?
O1W Na1 2.418(6) . ?
O1W Na2 2.419(7) . ?
O2W Na2 2.424(7) . ?
O3W Na1 2.366(6) . ?
O3W Na2 2.465(8) 2_544 ?
Na1 O5 2.399(6) 2_544 ?
Na1 C1 3.113(7) 2_544 ?
Na1 O1W 2.418(6) 2_544 ?
Na1 O3W 2.366(6) 2_544 ?
Na1 Na2 3.159(3) . ?
Na1 Na2 3.159(3) 2_544 ?
Na2 O6 2.482(6) 1_546 ?
Na2 O6 2.553(7) 2_643 ?
Na2 O3W 2.465(8) 2_544 ?
Na2 Na2 3.618(7) 2_634 ?
